data_4082864
loop_
_publ_author_name
'Okuda, Yasuhiro'
'Ishiguro, Yuya'
'Mori, Seiji'
'Nakajima, Kiyohiko'
'Nishihara, Yasushi'

_publ_section_title
;
 Experimental and Theoretical Studies on the Platinum-Mediated Selective
 C(sp)--Si Bond Cleavage of Alkynylsilanes
;
_journal_issue 7
_journal_name_full Organometallics
_journal_page_first 1878
_journal_paper_doi 10.1021/om5002588
_journal_volume 33
_journal_year 2014
_chemical_formula_moiety 'C22 H40 N O P Pt Si'
_chemical_formula_sum 'C22 H40 N O P Pt Si'
_chemical_formula_weight 588.70
_space_group_IT_number 14
_symmetry_cell_setting monoclinic
_symmetry_Int_Tables_number 14
_symmetry_space_group_name_Hall '-P 2yn'
_symmetry_space_group_name_H-M 'P 1 21/n 1'
_atom_sites_solution_hydrogens geom
_atom_sites_solution_primary direct
_atom_sites_solution_secondary difmap
_audit_creation_method SHELXL-97
_cell_angle_alpha 90.00
_cell_angle_beta 96.8010(10)
_cell_angle_gamma 90.00
_cell_formula_units_Z 4
_cell_length_a 11.7246(5)
_cell_length_b 14.8752(7)
_cell_length_c 14.8210(7)
_cell_measurement_reflns_used 23941
_cell_measurement_temperature 298
_cell_measurement_theta_max 27.57
_cell_measurement_theta_min 3.07
_cell_volume 2566.7(2)
_computing_cell_refinement PROCESS-AUTO
_computing_data_collection PROCESS-AUTO
_computing_data_reduction PROCESS-AUTO
_computing_molecular_graphics 'CrystalStructure 4.0 (Rigaku, 2010)'
_computing_publication_material 'CrystalStructure 4.0 (Rigaku, 2010)'
_computing_structure_refinement 'SHELXL97 (Sheldrick, 2008)'
_computing_structure_solution 'SHELXS97 (Sheldrick, 2008)'
_diffrn_ambient_temperature 298
_diffrn_detector_area_resol_mean 6.849
_diffrn_measured_fraction_theta_full 0.999
_diffrn_measured_fraction_theta_max 0.999
_diffrn_measurement_device_type 'Rigaku SCX mini'
_diffrn_measurement_method \w
_diffrn_radiation_monochromator graphite
_diffrn_radiation_source 'sealed tube'
_diffrn_radiation_type MoK\a
_diffrn_radiation_wavelength 0.71075
_diffrn_reflns_av_R_equivalents 0.1064
_diffrn_reflns_av_sigmaI/netI 0.0557
_diffrn_reflns_limit_h_max 15
_diffrn_reflns_limit_h_min -15
_diffrn_reflns_limit_k_max 19
_diffrn_reflns_limit_k_min -19
_diffrn_reflns_limit_l_max 19
_diffrn_reflns_limit_l_min -19
_diffrn_reflns_number 26601
_diffrn_reflns_theta_full 27.49
_diffrn_reflns_theta_max 27.49
_diffrn_reflns_theta_min 3.07
_exptl_absorpt_coefficient_mu 5.587
_exptl_absorpt_correction_T_max 0.3356
_exptl_absorpt_correction_T_min 0.1877
_exptl_absorpt_correction_type numerical
_exptl_absorpt_process_details 'NUMABS (Rigaku, 1999)'
_exptl_crystal_colour colorless
_exptl_crystal_density_diffrn 1.523
_exptl_crystal_density_method 'not measured'
_exptl_crystal_description prism
_exptl_crystal_F_000 1176
_exptl_crystal_size_max 0.45
_exptl_crystal_size_mid 0.30
_exptl_crystal_size_min 0.25
_refine_diff_density_max 0.752
_refine_diff_density_min -1.111
_refine_diff_density_rms 0.112
_refine_ls_extinction_method none
_refine_ls_goodness_of_fit_ref 1.060
_refine_ls_hydrogen_treatment noref
_refine_ls_matrix_type full
_refine_ls_number_parameters 244
_refine_ls_number_reflns 5876
_refine_ls_number_restraints 0
_refine_ls_restrained_S_all 1.060
_refine_ls_R_factor_all 0.0387
_refine_ls_R_factor_gt 0.0303
_refine_ls_shift/su_max 0.003
_refine_ls_shift/su_mean 0.000
_refine_ls_structure_factor_coef Fsqd
_refine_ls_weighting_details 'calc w=1/[\s^2^(Fo^2^)+(0.0118P)^2^+1.7394P] where P=(Fo^2^+2Fc^2^)/3'
_refine_ls_weighting_scheme calc
_refine_ls_wR_factor_gt 0.0703
_refine_ls_wR_factor_ref 0.0739
_reflns_number_gt 4978
_reflns_number_total 5876
_reflns_threshold_expression >2sigma(I)
_cod_data_source_file om5002588_si_002.cif
_cod_data_source_block yn25
_cod_depositor_comments 'Adding full bibliography for 4082864.cif.'
_cod_database_code 4082864

loop_
_symmetry_equiv_pos_as_xyz
'x, y, z'
'-x+1/2, y+1/2, -z+1/2'
'-x, -y, -z'
'x-1/2, -y-1/2, z-1/2'

loop_
_atom_site_label
_atom_site_type_symbol
_atom_site_fract_x
_atom_site_fract_y
_atom_site_fract_z
_atom_site_U_iso_or_equiv
_atom_site_adp_type
_atom_site_occupancy
_atom_site_symmetry_multiplicity
_atom_site_calc_flag
_atom_site_refinement_flags
Pt1 Pt 0.377504(12) 0.169309(9) 0.415027(9) 0.03821(6) Uani 1 1 d .
P1 P 0.43325(8) 0.18437(7) 0.27456(7) 0.0402(2) Uani 1 1 d .
Si1 Si 0.17993(10) 0.17628(8) 0.38103(8) 0.0478(3) Uani 1 1 d .
O1 O 0.2013(4) 0.0094(3) 0.9522(3) 0.1048(15) Uani 1 1 d .
N1 N 0.5721(3) 0.1695(2) 0.4612(2) 0.0479(8) Uani 1 1 d .
C1 C 0.3389(4) 0.1500(3) 0.5418(3) 0.0530(10) Uani 1 1 d .
C2 C 0.3161(4) 0.1316(3) 0.6158(3) 0.0536(10) Uani 1 1 d .
C3 C 0.2835(3) 0.1011(3) 0.7022(3) 0.0473(9) Uani 1 1 d .
C4 C 0.2073(4) 0.0316(3) 0.7054(3) 0.0593(11) Uani 1 1 d .
H4 H 0.1747 0.0059 0.6512 0.071 Uiso 1 1 calc R
C5 C 0.1770(4) -0.0020(4) 0.7872(3) 0.0675(12) Uani 1 1 d .
H5 H 0.1251 -0.0492 0.7876 0.081 Uiso 1 1 calc R
C6 C 0.2254(4) 0.0360(4) 0.8673(3) 0.0672(13) Uani 1 1 d .
C7 C 0.3008(4) 0.1053(4) 0.8651(3) 0.0644(12) Uani 1 1 d .
H7 H 0.3332 0.1310 0.9194 0.077 Uiso 1 1 calc R
C8 C 0.3302(4) 0.1382(3) 0.7842(3) 0.0565(10) Uani 1 1 d .
H8 H 0.3817 0.1857 0.7845 0.068 Uiso 1 1 calc R
C9 C 0.1322(8) -0.0658(7) 0.9574(6) 0.150(4) Uani 1 1 d .
H9A H 0.0588 -0.0554 0.9229 0.181 Uiso 1 1 calc R
H9B H 0.1219 -0.0769 1.0197 0.181 Uiso 1 1 calc R
H9C H 0.1681 -0.1170 0.9332 0.181 Uiso 1 1 calc R
C10 C 0.5907(4) 0.1947(4) 0.2979(3) 0.0648(12) Uani 1 1 d .
H10A H 0.6259 0.1682 0.2481 0.078 Uiso 1 1 calc R
H10B H 0.6114 0.2579 0.3014 0.078 Uiso 1 1 calc R
C11 C 0.6356(4) 0.1499(4) 0.3834(4) 0.0743(15) Uani 1 1 d .
H11A H 0.6346 0.0855 0.3734 0.089 Uiso 1 1 calc R
H11B H 0.7150 0.1678 0.3991 0.089 Uiso 1 1 calc R
C12 C 0.3875(4) 0.2860(3) 0.2077(3) 0.0547(10) Uani 1 1 d .
H12 H 0.3066 0.2777 0.1840 0.066 Uiso 1 1 calc R
C13 C 0.3940(6) 0.3664(4) 0.2733(4) 0.0879(19) Uani 1 1 d .
H13A H 0.4727 0.3778 0.2960 0.105 Uiso 1 1 calc R
H13B H 0.3513 0.3530 0.3231 0.105 Uiso 1 1 calc R
H13C H 0.3619 0.4185 0.2417 0.105 Uiso 1 1 calc R
C14 C 0.4526(6) 0.3056(4) 0.1271(4) 0.0786(16) Uani 1 1 d .
H14A H 0.4204 0.3577 0.0955 0.094 Uiso 1 1 calc R
H14B H 0.4465 0.2549 0.0867 0.094 Uiso 1 1 calc R
H14C H 0.5320 0.3165 0.1482 0.094 Uiso 1 1 calc R
C15 C 0.4012(4) 0.0892(3) 0.1952(3) 0.0622(12) Uani 1 1 d .
H15 H 0.3252 0.1014 0.1623 0.075 Uiso 1 1 calc R
C16 C 0.4818(7) 0.0763(5) 0.1234(4) 0.104(2) Uani 1 1 d .
H16A H 0.5565 0.0597 0.1522 0.125 Uiso 1 1 calc R
H16B H 0.4871 0.1313 0.0904 0.125 Uiso 1 1 calc R
H16C H 0.4526 0.0295 0.0823 0.125 Uiso 1 1 calc R
C17 C 0.3900(8) 0.0033(4) 0.2465(5) 0.112(3) Uani 1 1 d .
H17A H 0.3618 -0.0433 0.2048 0.135 Uiso 1 1 calc R
H17B H 0.3373 0.0119 0.2906 0.135 Uiso 1 1 calc R
H17C H 0.4638 -0.0137 0.2768 0.135 Uiso 1 1 calc R
C18 C 0.6009(5) 0.2591(4) 0.4978(4) 0.0733(14) Uani 1 1 d .
H18A H 0.6816 0.2620 0.5182 0.088 Uiso 1 1 calc R
H18B H 0.5582 0.2707 0.5480 0.088 Uiso 1 1 calc R
H18C H 0.5816 0.3033 0.4513 0.088 Uiso 1 1 calc R
C19 C 0.6073(5) 0.1040(4) 0.5341(5) 0.0911(19) Uani 1 1 d .
H19A H 0.6883 0.1094 0.5525 0.109 Uiso 1 1 calc R
H19B H 0.5903 0.0442 0.5120 0.109 Uiso 1 1 calc R
H19C H 0.5662 0.1157 0.5851 0.109 Uiso 1 1 calc R
C20 C 0.1174(4) 0.1851(5) 0.2577(4) 0.0868(19) Uani 1 1 d .
H20A H 0.1327 0.1306 0.2266 0.104 Uiso 1 1 calc R
H20B H 0.1518 0.2349 0.2299 0.104 Uiso 1 1 calc R
H20C H 0.0359 0.1941 0.2541 0.104 Uiso 1 1 calc R
C21 C 0.1043(5) 0.0766(4) 0.4230(4) 0.0752(14) Uani 1 1 d .
H21A H 0.1202 0.0731 0.4879 0.090 Uiso 1 1 calc R
H21B H 0.1309 0.0229 0.3963 0.090 Uiso 1 1 calc R
H21C H 0.0231 0.0828 0.4062 0.090 Uiso 1 1 calc R
C22 C 0.1225(5) 0.2776(4) 0.4373(4) 0.0762(15) Uani 1 1 d .
H22A H 0.0410 0.2818 0.4205 0.091 Uiso 1 1 calc R
H22B H 0.1589 0.3309 0.4179 0.091 Uiso 1 1 calc R
H22C H 0.1383 0.2718 0.5021 0.091 Uiso 1 1 calc R

loop_
_atom_site_aniso_label
_atom_site_aniso_U_11
_atom_site_aniso_U_22
_atom_site_aniso_U_33
_atom_site_aniso_U_23
_atom_site_aniso_U_13
_atom_site_aniso_U_12
Pt1 0.03672(9) 0.04715(10) 0.03152(8) 0.00183(5) 0.00723(5) -0.00009(6)
P1 0.0372(5) 0.0501(6) 0.0351(5) -0.0001(4) 0.0116(4) 0.0004(4)
Si1 0.0363(6) 0.0671(7) 0.0409(6) 0.0041(5) 0.0089(4) 0.0000(5)
O1 0.121(4) 0.139(4) 0.062(2) 0.042(2) 0.042(2) 0.012(3)
N1 0.0423(18) 0.055(2) 0.0446(18) -0.0004(14) -0.0041(14) -0.0018(14)
C1 0.055(3) 0.065(3) 0.040(2) 0.0083(19) 0.0083(18) -0.001(2)
C2 0.054(2) 0.069(3) 0.039(2) 0.0054(19) 0.0100(18) 0.001(2)
C3 0.043(2) 0.063(2) 0.0383(19) 0.0077(17) 0.0115(16) 0.0087(18)
C4 0.053(3) 0.075(3) 0.052(2) 0.004(2) 0.0142(19) 0.000(2)
C5 0.057(3) 0.079(3) 0.071(3) 0.019(3) 0.024(2) -0.001(2)
C6 0.063(3) 0.092(4) 0.051(3) 0.027(2) 0.023(2) 0.023(3)
C7 0.069(3) 0.087(3) 0.039(2) 0.005(2) 0.010(2) 0.011(3)
C8 0.051(2) 0.072(3) 0.048(2) 0.005(2) 0.0112(18) 0.003(2)
C9 0.160(8) 0.172(8) 0.133(7) 0.089(6) 0.072(6) -0.003(7)
C10 0.035(2) 0.106(4) 0.055(3) 0.000(3) 0.0136(18) -0.005(2)
C11 0.041(2) 0.113(4) 0.069(3) -0.016(3) 0.007(2) 0.009(2)
C12 0.061(3) 0.062(3) 0.044(2) 0.0118(19) 0.0159(19) 0.007(2)
C13 0.126(5) 0.058(3) 0.088(4) 0.012(3) 0.044(4) 0.027(3)
C14 0.107(5) 0.074(3) 0.063(3) 0.020(3) 0.042(3) 0.006(3)
C15 0.070(3) 0.068(3) 0.051(2) -0.016(2) 0.016(2) -0.002(2)
C16 0.158(7) 0.083(4) 0.079(4) -0.015(3) 0.049(4) 0.014(4)
C17 0.173(7) 0.064(3) 0.112(5) -0.031(3) 0.067(5) -0.040(4)
C18 0.066(3) 0.080(3) 0.072(3) -0.014(3) 0.000(3) -0.009(3)
C19 0.056(3) 0.101(4) 0.111(5) 0.043(4) -0.013(3) 0.004(3)
C20 0.039(3) 0.164(6) 0.055(3) 0.001(3) 0.000(2) -0.004(3)
C21 0.065(3) 0.087(4) 0.076(3) -0.002(3) 0.015(3) -0.027(3)
C22 0.065(3) 0.081(4) 0.087(4) 0.011(3) 0.026(3) 0.020(3)

loop_
_atom_type_symbol
_atom_type_description
_atom_type_scat_dispersion_real
_atom_type_scat_dispersion_imag
_atom_type_scat_source
C C 0.0033 0.0016 'International Tables Vol C Tables 4.2.6.8 and 6.1.1.4'
H H 0.0000 0.0000 'International Tables Vol C Tables 4.2.6.8 and 6.1.1.4'
N N 0.0061 0.0033 'International Tables Vol C Tables 4.2.6.8 and 6.1.1.4'
O O 0.0106 0.0060 'International Tables Vol C Tables 4.2.6.8 and 6.1.1.4'
P P 0.1023 0.0942 'International Tables Vol C Tables 4.2.6.8 and 6.1.1.4'
Pt Pt -1.7033 8.3905 'International Tables Vol C Tables 4.2.6.8 and 6.1.1.4'
Si Si 0.0817 0.0704 'International Tables Vol C Tables 4.2.6.8 and 6.1.1.4'

loop_
_geom_angle_atom_site_label_1
_geom_angle_atom_site_label_2
_geom_angle_atom_site_label_3
_geom_angle
C1 Pt1 P1 175.59(13)
C1 Pt1 N1 92.75(16)
P1 Pt1 N1 83.63(10)
C1 Pt1 Si1 83.05(14)
P1 Pt1 Si1 100.71(4)
N1 Pt1 Si1 174.65(9)
C10 P1 C15 107.8(2)
C10 P1 C12 104.6(2)
C15 P1 C12 105.1(2)
C10 P1 Pt1 103.15(15)
C15 P1 Pt1 116.72(16)
C12 P1 Pt1 118.40(14)
C21 Si1 C22 106.2(3)
C21 Si1 C20 103.4(3)
C22 Si1 C20 104.7(3)
C21 Si1 Pt1 113.18(19)
C22 Si1 Pt1 109.90(19)
C20 Si1 Pt1 118.50(17)
C6 O1 C9 117.8(6)
C18 N1 C11 110.8(4)
C18 N1 C19 107.3(4)
C11 N1 C19 108.6(4)
C18 N1 Pt1 106.7(3)
C11 N1 Pt1 110.0(3)
C19 N1 Pt1 113.4(3)
C2 C1 Pt1 174.9(4)
C1 C2 C3 174.5(5)
C4 C3 C8 117.5(4)
C4 C3 C2 120.4(4)
C8 C3 C2 122.1(4)
C3 C4 C5 122.2(5)
C3 C4 H4 118.9
C5 C4 H4 118.9
C6 C5 C4 118.8(5)
C6 C5 H5 120.6
C4 C5 H5 120.6
C7 C6 C5 119.6(4)
C7 C6 O1 116.3(5)
C5 C6 O1 124.1(5)
C6 C7 C8 121.4(5)
C6 C7 H7 119.3
C8 C7 H7 119.3
C7 C8 C3 120.6(5)
C7 C8 H8 119.7
C3 C8 H8 119.7
O1 C9 H9A 109.5
O1 C9 H9B 109.5
H9A C9 H9B 109.5
O1 C9 H9C 109.5
H9A C9 H9C 109.5
H9B C9 H9C 109.5
C11 C10 P1 111.8(3)
C11 C10 H10A 109.3
P1 C10 H10A 109.3
C11 C10 H10B 109.3
P1 C10 H10B 109.3
H10A C10 H10B 107.9
N1 C11 C10 114.9(4)
N1 C11 H11A 108.5
C10 C11 H11A 108.5
N1 C11 H11B 108.5
C10 C11 H11B 108.5
H11A C11 H11B 107.5
C14 C12 C13 110.9(4)
C14 C12 P1 115.9(3)
C13 C12 P1 107.9(3)
C14 C12 H12 107.3
C13 C12 H12 107.3
P1 C12 H12 107.3
C12 C13 H13A 109.5
C12 C13 H13B 109.5
H13A C13 H13B 109.5
C12 C13 H13C 109.5
H13A C13 H13C 109.5
H13B C13 H13C 109.5
C12 C14 H14A 109.5
C12 C14 H14B 109.5
H14A C14 H14B 109.5
C12 C14 H14C 109.5
H14A C14 H14C 109.5
H14B C14 H14C 109.5
C17 C15 C16 110.2(5)
C17 C15 P1 110.7(4)
C16 C15 P1 116.6(4)
C17 C15 H15 106.2
C16 C15 H15 106.2
P1 C15 H15 106.2
C15 C16 H16A 109.5
C15 C16 H16B 109.5
H16A C16 H16B 109.5
C15 C16 H16C 109.5
H16A C16 H16C 109.5
H16B C16 H16C 109.5
C15 C17 H17A 109.5
C15 C17 H17B 109.5
H17A C17 H17B 109.5
C15 C17 H17C 109.5
H17A C17 H17C 109.5
H17B C17 H17C 109.5
N1 C18 H18A 109.5
N1 C18 H18B 109.5
H18A C18 H18B 109.5
N1 C18 H18C 109.5
H18A C18 H18C 109.5
H18B C18 H18C 109.5
N1 C19 H19A 109.5
N1 C19 H19B 109.5
H19A C19 H19B 109.5
N1 C19 H19C 109.5
H19A C19 H19C 109.5
H19B C19 H19C 109.5
Si1 C20 H20A 109.5
Si1 C20 H20B 109.5
H20A C20 H20B 109.5
Si1 C20 H20C 109.5
H20A C20 H20C 109.5
H20B C20 H20C 109.5
Si1 C21 H21A 109.5
Si1 C21 H21B 109.5
H21A C21 H21B 109.5
Si1 C21 H21C 109.5
H21A C21 H21C 109.5
H21B C21 H21C 109.5
Si1 C22 H22A 109.5
Si1 C22 H22B 109.5
H22A C22 H22B 109.5
Si1 C22 H22C 109.5
H22A C22 H22C 109.5
H22B C22 H22C 109.5

loop_
_geom_bond_atom_site_label_1
_geom_bond_atom_site_label_2
_geom_bond_distance
Pt1 C1 2.005(4)
Pt1 P1 2.2658(10)
Pt1 N1 2.303(3)
Pt1 Si1 2.3139(12)
P1 C10 1.844(4)
P1 C15 1.850(4)
P1 C12 1.851(4)
Si1 C21 1.871(5)
Si1 C22 1.886(5)
Si1 C20 1.891(5)
O1 C6 1.380(5)
O1 C9 1.388(10)
N1 C18 1.463(6)
N1 C11 1.473(6)
N1 C19 1.478(6)
C1 C2 1.191(6)
C2 C3 1.451(5)
C3 C4 1.371(6)
C3 C8 1.387(6)
C4 C5 1.396(6)
C4 H4 0.9300
C5 C6 1.375(7)
C5 H5 0.9300
C6 C7 1.361(7)
C7 C8 1.376(6)
C7 H7 0.9300
C8 H8 0.9300
C9 H9A 0.9600
C9 H9B 0.9600
C9 H9C 0.9600
C10 C11 1.473(7)
C10 H10A 0.9700
C10 H10B 0.9700
C11 H11A 0.9700
C11 H11B 0.9700
C12 C14 1.520(6)
C12 C13 1.537(8)
C12 H12 0.9800
C13 H13A 0.9600
C13 H13B 0.9600
C13 H13C 0.9600
C14 H14A 0.9600
C14 H14B 0.9600
C14 H14C 0.9600
C15 C17 1.501(8)
C15 C16 1.516(7)
C15 H15 0.9800
C16 H16A 0.9600
C16 H16B 0.9600
C16 H16C 0.9600
C17 H17A 0.9600
C17 H17B 0.9600
C17 H17C 0.9600
C18 H18A 0.9600
C18 H18B 0.9600
C18 H18C 0.9600
C19 H19A 0.9600
C19 H19B 0.9600
C19 H19C 0.9600
C20 H20A 0.9600
C20 H20B 0.9600
C20 H20C 0.9600
C21 H21A 0.9600
C21 H21B 0.9600
C21 H21C 0.9600
C22 H22A 0.9600
C22 H22B 0.9600
C22 H22C 0.9600

loop_
_geom_torsion_atom_site_label_1
_geom_torsion_atom_site_label_2
_geom_torsion_atom_site_label_3
_geom_torsion_atom_site_label_4
_geom_torsion
C1 Pt1 P1 C10 -39.1(18)
N1 Pt1 P1 C10 -4.2(2)
Si1 Pt1 P1 C10 172.68(19)
C1 Pt1 P1 C15 78.9(18)
N1 Pt1 P1 C15 113.9(2)
Si1 Pt1 P1 C15 -69.29(19)
C1 Pt1 P1 C12 -154.0(18)
N1 Pt1 P1 C12 -119.0(2)
Si1 Pt1 P1 C12 57.81(18)
C1 Pt1 Si1 C21 -53.3(2)
P1 Pt1 Si1 C21 124.4(2)
N1 Pt1 Si1 C21 -91.6(10)
C1 Pt1 Si1 C22 65.2(2)
P1 Pt1 Si1 C22 -117.11(19)
N1 Pt1 Si1 C22 26.9(10)
C1 Pt1 Si1 C20 -174.5(3)
P1 Pt1 Si1 C20 3.2(3)
N1 Pt1 Si1 C20 147.2(10)
C1 Pt1 N1 C18 -80.1(3)
P1 Pt1 N1 C18 102.4(3)
Si1 Pt1 N1 C18 -42.1(11)
C1 Pt1 N1 C11 159.6(3)
P1 Pt1 N1 C11 -17.9(3)
Si1 Pt1 N1 C11 -162.4(8)
C1 Pt1 N1 C19 37.8(4)
P1 Pt1 N1 C19 -139.7(4)
Si1 Pt1 N1 C19 75.9(10)
P1 Pt1 C1 C2 -56(6)
N1 Pt1 C1 C2 -91(5)
Si1 Pt1 C1 C2 92(5)
Pt1 C1 C2 C3 -27(9)
C1 C2 C3 C4 -15(5)
C1 C2 C3 C8 163(5)
C8 C3 C4 C5 -0.4(7)
C2 C3 C4 C5 177.6(4)
C3 C4 C5 C6 0.0(7)
C4 C5 C6 C7 0.3(7)
C4 C5 C6 O1 179.3(5)
C9 O1 C6 C7 -174.8(6)
C9 O1 C6 C5 6.2(9)
C5 C6 C7 C8 -0.2(7)
O1 C6 C7 C8 -179.3(4)
C6 C7 C8 C3 -0.2(7)
C4 C3 C8 C7 0.4(6)
C2 C3 C8 C7 -177.4(4)
C15 P1 C10 C11 -97.3(4)
C12 P1 C10 C11 151.2(4)
Pt1 P1 C10 C11 26.8(4)
C18 N1 C11 C10 -76.4(5)
C19 N1 C11 C10 166.0(5)
Pt1 N1 C11 C10 41.4(5)
P1 C10 C11 N1 -46.4(6)
C10 P1 C12 C14 49.7(5)
C15 P1 C12 C14 -63.8(5)
Pt1 P1 C12 C14 163.8(4)
C10 P1 C12 C13 -75.3(4)
C15 P1 C12 C13 171.3(4)
Pt1 P1 C12 C13 38.8(4)
C10 P1 C15 C17 90.9(5)
C12 P1 C15 C17 -158.0(5)
Pt1 P1 C15 C17 -24.6(5)
C10 P1 C15 C16 -36.1(5)
C12 P1 C15 C16 75.1(5)
Pt1 P1 C15 C16 -151.5(4)
